data_7060062
loop_
_publ_author_name
'Wang, Yanna'
'Yang, Xiaoming'
'Hu, Jie'
'Li, Haibo'
'Li, Zhimin'
'Zhang, Tonglai'

_publ_section_title
;
 Insensitive energetic compounds: alkaline earth metal salts of
 5,5&#x2032;-dinitramino-3,3&#x2032;-methylene-1H-1,2,4-bistriazolate
;
_journal_issue 44
_journal_name_full 'New Journal of Chemistry'
_journal_page_first 19054
_journal_page_last 19060
_journal_paper_doi 10.1039/D0NJ03773G
_journal_volume 44
_journal_year 2020
_chemical_formula_moiety 'H12 Mg O6, C5 H4 N10 O4, H2 O'
_chemical_formula_sum 'C5 H18 Mg N10 O11'
_chemical_formula_weight 418.60
_space_group_crystal_system monoclinic
_space_group_IT_number 14
_space_group_name_Hall '-P 2ybc'
_space_group_name_H-M_alt 'P 1 21/c 1'
_atom_sites_solution_hydrogens mixed
_atom_sites_solution_primary direct
_audit_creation_date 2018-11-20
_audit_creation_method
;
Olex2 1.2
(compiled 2018.05.29 svn.r3508 for OlexSys, GUI svn.r5506)
;
_audit_update_record
;
2020-07-06 deposited with the CCDC.	2020-10-12 downloaded from the CCDC.
;
_cell_angle_alpha 90
_cell_angle_beta 91.27(3)
_cell_angle_gamma 90
_cell_formula_units_Z 4
_cell_length_a 10.847(2)
_cell_length_b 8.7335(17)
_cell_length_c 17.643(4)
_cell_measurement_reflns_used 5083
_cell_measurement_temperature 153(2)
_cell_measurement_theta_max 27.4816
_cell_measurement_theta_min 2.2264
_cell_volume 1671.0(6)
_computing_molecular_graphics 'Olex2 (Dolomanov et al., 2009)'
_computing_publication_material 'Olex2 (Dolomanov et al., 2009)'
_computing_structure_refinement 'ShelXL (Sheldrick, 2015)'
_computing_structure_solution 'ShelXS (Sheldrick, 2008)'
_diffrn_ambient_temperature 153.15
_diffrn_measured_fraction_theta_full 0.995
_diffrn_measured_fraction_theta_max 0.992
_diffrn_measurement_device_type 'multiwire proportional'
_diffrn_measurement_method 'phi and omega scans'
_diffrn_radiation_monochromator graphite
_diffrn_radiation_type MoK\a
_diffrn_radiation_wavelength 0.71073
_diffrn_reflns_av_R_equivalents 0.0387
_diffrn_reflns_av_unetI/netI 0.0374
_diffrn_reflns_Laue_measured_fraction_full 0.995
_diffrn_reflns_Laue_measured_fraction_max 0.992
_diffrn_reflns_limit_h_max 14
_diffrn_reflns_limit_h_min -13
_diffrn_reflns_limit_k_max 10
_diffrn_reflns_limit_k_min -11
_diffrn_reflns_limit_l_max 22
_diffrn_reflns_limit_l_min -21
_diffrn_reflns_number 12057
_diffrn_reflns_point_group_measured_fraction_full 0.995
_diffrn_reflns_point_group_measured_fraction_max 0.992
_diffrn_reflns_theta_full 25.242
_diffrn_reflns_theta_max 27.480
_diffrn_reflns_theta_min 2.602
_exptl_absorpt_coefficient_mu 0.188
_exptl_absorpt_correction_T_max 1.0000
_exptl_absorpt_correction_T_min 0.8246
_exptl_absorpt_correction_type multi-scan
_exptl_absorpt_process_details 'CrystalClear (Rigaku Inc., 2008)'
_exptl_crystal_colour colorless
_exptl_crystal_density_diffrn 1.664
_exptl_crystal_description block
_exptl_crystal_F_000 872
_exptl_crystal_size_max 0.13
_exptl_crystal_size_mid 0.12
_exptl_crystal_size_min 0.1
_refine_diff_density_max 0.301
_refine_diff_density_min -0.322
_refine_diff_density_rms 0.060
_refine_ls_extinction_method none
_refine_ls_goodness_of_fit_ref 1.110
_refine_ls_hydrogen_treatment constr
_refine_ls_matrix_type full
_refine_ls_number_parameters 244
_refine_ls_number_reflns 3801
_refine_ls_number_restraints 0
_refine_ls_restrained_S_all 1.110
_refine_ls_R_factor_all 0.0533
_refine_ls_R_factor_gt 0.0490
_refine_ls_shift/su_max 0.001
_refine_ls_shift/su_mean 0.000
_refine_ls_structure_factor_coef Fsqd
_refine_ls_weighting_details 'w=1/[\s^2^(Fo^2^)+(0.0395P)^2^+1.4610P] where P=(Fo^2^+2Fc^2^)/3'
_refine_ls_weighting_scheme calc
_refine_ls_wR_factor_gt 0.1096
_refine_ls_wR_factor_ref 0.1126
_reflns_Friedel_coverage 0.000
_reflns_number_gt 3550
_reflns_number_total 3801
_reflns_threshold_expression 'I > 2\s(I)'
_cod_data_source_file d0nj03773g2.cif
_cod_data_source_block bwn18419
_cod_depositor_comments 'Adding full bibliography for 7060062--7060064.cif.'
_cod_database_code 7060062
_shelx_shelxl_version_number 2018/3
_shelx_space_group_comment
;
The symmetry employed for this shelxl refinement is uniquely defined
by the following loop, which should always be used as a source of
symmetry information in preference to the above space-group names.
They are only intended as comments.
;
_shelx_estimated_absorpt_t_max 0.981
_shelx_estimated_absorpt_t_min 0.976
_olex2_refinement_description
;
1. Fixed Uiso
 At 1.2 times of:
  All C(H,H) groups, All N(H) groups, All O(H,H) groups
2.a Riding coordinates:
 O5(H5A,H5B), O6(H6A,H6B), O7(H7A,H7B), O8(H8A,H8B), O9(H9A,H9B), O10(H10A,
 H10B), N4(H4), N7(H7), O11(H11A,H11B)
2.b Secondary CH2 refined with riding coordinates:
 C3(H3A,H3B)
;
_olex2_submission_special_instructions 'No special instructions were received'

loop_
_space_group_symop_operation_xyz
'x, y, z'
'-x, y+1/2, -z+1/2'
'-x, -y, -z'
'x, -y-1/2, z-1/2'

loop_
_atom_site_label
_atom_site_type_symbol
_atom_site_fract_x
_atom_site_fract_y
_atom_site_fract_z
_atom_site_U_iso_or_equiv
_atom_site_adp_type
_atom_site_occupancy
_atom_site_site_symmetry_order
_atom_site_calc_flag
_atom_site_refinement_flags_posn
_atom_site_refinement_flags_adp
_atom_site_refinement_flags_occupancy
_atom_site_disorder_assembly
_atom_site_disorder_group
Mg1 Mg 0.07466(5) 0.52483(7) 0.31692(4) 0.01712(16) Uani 1 1 d . . . . .
O5 O -0.09756(12) 0.49004(17) 0.26462(8) 0.0238(3) Uani 1 1 d . . . . .
H5A H -0.162455 0.493851 0.289686 0.029 Uiso 1 1 d R . . . .
H5B H -0.123215 0.503071 0.219796 0.029 Uiso 1 1 d R . . . .
O6 O 0.12561(14) 0.66471(17) 0.22893(9) 0.0304(4) Uani 1 1 d . . . . .
H6A H 0.107571 0.757424 0.222545 0.036 Uiso 1 1 d R . . . .
H6B H 0.155671 0.648534 0.186215 0.036 Uiso 1 1 d R . . . .
O7 O 0.15803(12) 0.35224(16) 0.25713(8) 0.0230(3) Uani 1 1 d . . . . .
H7A H 0.115805 0.301057 0.225708 0.028 Uiso 1 1 d R . . . .
H7B H 0.217115 0.376687 0.229618 0.028 Uiso 1 1 d R . . . .
O8 O 0.22906(13) 0.5461(2) 0.38374(9) 0.0333(4) Uani 1 1 d . . . . .
H8A H 0.227795 0.602163 0.422413 0.040 Uiso 1 1 d R . . . .
H8B H 0.301985 0.519093 0.375903 0.040 Uiso 1 1 d R . . . .
O9 O 0.00610(12) 0.38300(19) 0.39881(9) 0.0311(4) Uani 1 1 d . . . . .
H9A H 0.056732 0.331558 0.425010 0.037 Uiso 1 1 d R . . . .
H9B H -0.061248 0.361698 0.418910 0.037 Uiso 1 1 d R . . . .
O10 O 0.00976(12) 0.72487(16) 0.36609(8) 0.0242(3) Uani 1 1 d . . . . .
H10A H -0.042555 0.735205 0.400128 0.029 Uiso 1 1 d R . . . .
H10B H 0.054015 0.801355 0.376378 0.029 Uiso 1 1 d R . . . .
O1 O 0.65224(12) 0.78249(19) 0.50470(9) 0.0297(4) Uani 1 1 d . . . . .
O2 O 0.85320(12) 0.80977(17) 0.50731(8) 0.0249(3) Uani 1 1 d . . . . .
O3 O 0.19361(12) 0.78943(17) 0.01867(8) 0.0244(3) Uani 1 1 d . . . . .
O4 O 0.38531(12) 0.72380(17) 0.00491(8) 0.0245(3) Uani 1 1 d . . . . .
N1 N 0.75562(14) 0.74804(19) 0.47990(9) 0.0198(3) Uani 1 1 d . . . . .
N2 N 0.77178(14) 0.6499(2) 0.42546(9) 0.0212(3) Uani 1 1 d . . . . .
N3 N 0.68107(14) 0.47862(19) 0.33894(9) 0.0198(3) Uani 1 1 d . . . . .
N4 N 0.54972(14) 0.5833(2) 0.41582(9) 0.0205(3) Uani 1 1 d . . . . .
H4 H 0.519034 0.643125 0.448393 0.025 Uiso 1 1 d R . . . .
N5 N 0.48151(15) 0.4856(2) 0.37102(9) 0.0211(3) Uani 1 1 d . . . . .
N6 N 0.56724(14) 0.45912(19) 0.14610(9) 0.0193(3) Uani 1 1 d . . . . .
N7 N 0.49330(14) 0.54508(19) 0.09894(9) 0.0183(3) Uani 1 1 d . . . . .
H7 H 0.520998 0.599398 0.063151 0.022 Uiso 1 1 d R . . . .
N8 N 0.36952(14) 0.44834(18) 0.18266(9) 0.0174(3) Uani 1 1 d . . . . .
N9 N 0.27148(14) 0.61525(19) 0.09613(9) 0.0180(3) Uani 1 1 d . . . . .
N10 N 0.28574(14) 0.70970(19) 0.03915(9) 0.0177(3) Uani 1 1 d . . . . .
C1 C 0.66843(16) 0.5777(2) 0.39634(10) 0.0183(4) Uani 1 1 d . . . . .
C2 C 0.56419(16) 0.4257(2) 0.32611(10) 0.0180(4) Uani 1 1 d . . . . .
C3 C 0.53025(17) 0.3158(2) 0.26377(10) 0.0201(4) Uani 1 1 d . . . . .
H3A H 0.602451 0.251835 0.251441 0.024 Uiso 1 1 calc R . . . .
H3B H 0.463281 0.247322 0.280351 0.024 Uiso 1 1 calc R . . . .
C4 C 0.48858(16) 0.4040(2) 0.19525(10) 0.0172(4) Uani 1 1 d . . . . .
C5 C 0.37633(16) 0.5393(2) 0.12161(10) 0.0159(4) Uani 1 1 d . . . . .
O11 O 0.17308(12) 0.96434(17) 0.38236(8) 0.0238(3) Uani 1 1 d . . . . .
H11A H 0.165116 1.042755 0.409380 0.029 Uiso 1 1 d R . . . .
H11B H 0.249396 0.958905 0.375740 0.029 Uiso 1 1 d R . . . .

loop_
_atom_site_aniso_label
_atom_site_aniso_U_11
_atom_site_aniso_U_22
_atom_site_aniso_U_33
_atom_site_aniso_U_23
_atom_site_aniso_U_13
_atom_site_aniso_U_12
Mg1 0.0127(3) 0.0198(3) 0.0190(3) -0.0003(2) 0.0024(2) -0.0007(2)
O5 0.0146(6) 0.0396(9) 0.0174(7) -0.0014(6) 0.0014(5) -0.0007(6)
O6 0.0375(8) 0.0214(7) 0.0331(8) 0.0058(6) 0.0204(7) 0.0071(6)
O7 0.0190(6) 0.0232(7) 0.0270(7) -0.0039(6) 0.0071(5) -0.0034(5)
O8 0.0144(7) 0.0521(10) 0.0334(8) -0.0211(8) -0.0020(6) 0.0037(6)
O9 0.0158(6) 0.0458(10) 0.0319(8) 0.0189(7) 0.0053(6) 0.0020(6)
O10 0.0199(7) 0.0249(7) 0.0280(8) -0.0043(6) 0.0109(6) -0.0008(5)
O1 0.0158(6) 0.0394(9) 0.0341(8) -0.0129(7) 0.0068(6) 0.0021(6)
O2 0.0180(7) 0.0272(8) 0.0293(8) -0.0023(6) -0.0028(6) -0.0028(5)
O3 0.0208(7) 0.0316(8) 0.0207(7) 0.0045(6) 0.0015(5) 0.0094(6)
O4 0.0155(6) 0.0356(8) 0.0226(7) 0.0073(6) 0.0070(5) 0.0013(6)
N1 0.0153(7) 0.0230(8) 0.0211(8) 0.0005(7) 0.0023(6) 0.0009(6)
N2 0.0146(7) 0.0279(9) 0.0213(8) -0.0045(7) 0.0033(6) 0.0011(6)
N3 0.0163(7) 0.0248(8) 0.0184(8) -0.0014(6) 0.0030(6) 0.0026(6)
N4 0.0145(7) 0.0260(9) 0.0212(8) -0.0046(7) 0.0044(6) 0.0009(6)
N5 0.0172(7) 0.0258(9) 0.0204(8) -0.0031(7) 0.0012(6) -0.0004(6)
N6 0.0159(7) 0.0236(8) 0.0183(8) 0.0011(6) 0.0008(6) 0.0028(6)
N7 0.0144(7) 0.0243(8) 0.0162(7) 0.0027(6) 0.0033(6) 0.0008(6)
N8 0.0163(7) 0.0176(8) 0.0185(8) 0.0009(6) 0.0029(6) -0.0006(6)
N9 0.0153(7) 0.0225(8) 0.0163(7) 0.0031(6) 0.0016(6) 0.0028(6)
N10 0.0154(7) 0.0220(8) 0.0157(7) -0.0003(6) 0.0022(6) 0.0013(6)
C1 0.0152(8) 0.0218(9) 0.0179(9) 0.0006(7) 0.0029(7) 0.0028(7)
C2 0.0168(8) 0.0196(9) 0.0177(9) 0.0018(7) 0.0016(7) 0.0024(7)
C3 0.0212(9) 0.0186(9) 0.0206(9) 0.0020(7) -0.0005(7) 0.0018(7)
C4 0.0182(8) 0.0163(9) 0.0173(9) -0.0018(7) 0.0021(7) -0.0008(7)
C5 0.0150(8) 0.0165(9) 0.0163(9) -0.0031(7) 0.0034(6) -0.0004(6)
O11 0.0171(6) 0.0283(8) 0.0258(7) -0.0053(6) -0.0014(5) -0.0018(5)

loop_
_atom_type_symbol
_atom_type_description
_atom_type_scat_dispersion_real
_atom_type_scat_dispersion_imag
_atom_type_scat_source
C C 0.0033 0.0016 'International Tables Vol C Tables 4.2.6.8 and 6.1.1.4'
H H 0.0000 0.0000 'International Tables Vol C Tables 4.2.6.8 and 6.1.1.4'
Mg Mg 0.0486 0.0363 'International Tables Vol C Tables 4.2.6.8 and 6.1.1.4'
N N 0.0061 0.0033 'International Tables Vol C Tables 4.2.6.8 and 6.1.1.4'
O O 0.0106 0.0060 'International Tables Vol C Tables 4.2.6.8 and 6.1.1.4'

loop_
_geom_angle_atom_site_label_1
_geom_angle_atom_site_label_2
_geom_angle_atom_site_label_3
_geom_angle
_geom_angle_site_symmetry_1
_geom_angle_site_symmetry_3
_geom_angle_publ_flag
O6 Mg1 O5 90.33(7) . . ?
O6 Mg1 O10 85.14(6) . . ?
O7 Mg1 O5 93.78(6) . . ?
O7 Mg1 O6 85.41(6) . . ?
O7 Mg1 O10 169.86(6) . . ?
O8 Mg1 O5 170.50(7) . . ?
O8 Mg1 O6 98.70(7) . . ?
O8 Mg1 O7 89.91(6) . . ?
O8 Mg1 O9 87.35(7) . . ?
O8 Mg1 O10 87.91(6) . . ?
O9 Mg1 O5 83.61(6) . . ?
O9 Mg1 O6 173.93(7) . . ?
O9 Mg1 O7 95.09(7) . . ?
O9 Mg1 O10 94.70(7) . . ?
O10 Mg1 O5 89.92(6) . . ?
Mg1 O5 H5A 120.9 . . ?
Mg1 O5 H5B 132.1 . . ?
H5A O5 H5B 103.1 . . ?
Mg1 O6 H6A 127.4 . . ?
Mg1 O6 H6B 133.8 . . ?
H6A O6 H6B 97.8 . . ?
Mg1 O7 H7A 119.2 . . ?
Mg1 O7 H7B 117.3 . . ?
H7A O7 H7B 99.5 . . ?
Mg1 O8 H8A 119.7 . . ?
Mg1 O8 H8B 130.2 . . ?
H8A O8 H8B 109.3 . . ?
Mg1 O9 H9A 117.8 . . ?
Mg1 O9 H9B 139.6 . . ?
H9A O9 H9B 102.3 . . ?
Mg1 O10 H10A 128.9 . . ?
Mg1 O10 H10B 124.1 . . ?
H10A O10 H10B 98.7 . . ?
O1 N1 O2 120.67(16) . . ?
O1 N1 N2 123.59(16) . . ?
O2 N1 N2 115.74(15) . . ?
N1 N2 C1 117.07(15) . . ?
C1 N3 C2 103.52(15) . . ?
N5 N4 H4 124.0 . . ?
C1 N4 H4 126.0 . . ?
C1 N4 N5 109.82(16) . . ?
C2 N5 N4 103.18(15) . . ?
C4 N6 N7 102.76(14) . . ?
N6 N7 H7 123.1 . . ?
C5 N7 N6 110.15(15) . . ?
C5 N7 H7 126.5 . . ?
C5 N8 C4 103.32(15) . . ?
N10 N9 C5 116.12(15) . . ?
O3 N10 N9 117.34(15) . . ?
O4 N10 O3 119.45(15) . . ?
O4 N10 N9 123.21(15) . . ?
N3 C1 N2 118.78(16) . . ?
N4 C1 N2 131.82(17) . . ?
N4 C1 N3 109.38(16) . . ?
N3 C2 C3 123.43(16) . . ?
N5 C2 N3 114.10(17) . . ?
N5 C2 C3 122.38(17) . . ?
C2 C3 H3A 109.9 . . ?
C2 C3 H3B 109.9 . . ?
H3A C3 H3B 108.3 . . ?
C4 C3 C2 109.14(16) . . ?
C4 C3 H3A 109.9 . . ?
C4 C3 H3B 109.9 . . ?
N6 C4 N8 114.42(16) . . ?
N6 C4 C3 122.04(16) . . ?
N8 C4 C3 123.16(16) . . ?
N7 C5 N8 109.34(16) . . ?
N7 C5 N9 131.50(17) . . ?
N8 C5 N9 119.03(16) . . ?
H11A O11 H11B 103.8 . . ?

loop_
_geom_bond_atom_site_label_1
_geom_bond_atom_site_label_2
_geom_bond_distance
_geom_bond_site_symmetry_2
_geom_bond_publ_flag
Mg1 O5 2.0874(15) . ?
Mg1 O6 2.0606(16) . ?
Mg1 O7 2.0604(15) . ?
Mg1 O8 2.0351(16) . ?
Mg1 O9 2.0549(16) . ?
Mg1 O10 2.0803(16) . ?
O5 H5A 0.8403 . ?
O5 H5B 0.8401 . ?
O6 H6A 0.8400 . ?
O6 H6B 0.8397 . ?
O7 H7A 0.8400 . ?
O7 H7B 0.8401 . ?
O8 H8A 0.8400 . ?
O8 H8B 0.8400 . ?
O9 H9A 0.8401 . ?
O9 H9B 0.8400 . ?
O10 H10A 0.8402 . ?
O10 H10B 0.8401 . ?
O1 N1 1.250(2) . ?
O2 N1 1.273(2) . ?
O3 N10 1.264(2) . ?
O4 N10 1.2553(19) . ?
N1 N2 1.302(2) . ?
N2 C1 1.376(2) . ?
N3 C1 1.341(2) . ?
N3 C2 1.364(2) . ?
N4 H4 0.8500 . ?
N4 N5 1.369(2) . ?
N4 C1 1.341(2) . ?
N5 C2 1.318(2) . ?
N6 N7 1.367(2) . ?
N6 C4 1.321(2) . ?
N7 H7 0.8500 . ?
N7 C5 1.340(2) . ?
N8 C4 1.362(2) . ?
N8 C5 1.342(2) . ?
N9 N10 1.312(2) . ?
N9 C5 1.383(2) . ?
C2 C3 1.500(3) . ?
C3 H3A 0.9900 . ?
C3 H3B 0.9900 . ?
C3 C4 1.495(3) . ?
O11 H11A 0.8399 . ?
O11 H11B 0.8400 . ?

loop_
_geom_torsion_atom_site_label_1
_geom_torsion_atom_site_label_2
_geom_torsion_atom_site_label_3
_geom_torsion_atom_site_label_4
_geom_torsion
_geom_torsion_site_symmetry_1
_geom_torsion_site_symmetry_2
_geom_torsion_site_symmetry_3
_geom_torsion_site_symmetry_4
_geom_torsion_publ_flag
O1 N1 N2 C1 -2.3(3) . . . . ?
O2 N1 N2 C1 178.01(16) . . . . ?
N1 N2 C1 N3 178.39(17) . . . . ?
N1 N2 C1 N4 -3.6(3) . . . . ?
N3 C2 C3 C4 -93.1(2) . . . . ?
N4 N5 C2 N3 -0.1(2) . . . . ?
N4 N5 C2 C3 -176.89(17) . . . . ?
N5 N4 C1 N2 -177.8(2) . . . . ?
N5 N4 C1 N3 0.4(2) . . . . ?
N5 C2 C3 C4 83.4(2) . . . . ?
N6 N7 C5 N8 -1.1(2) . . . . ?
N6 N7 C5 N9 174.45(18) . . . . ?
N7 N6 C4 N8 0.2(2) . . . . ?
N7 N6 C4 C3 -173.03(16) . . . . ?
N10 N9 C5 N7 0.7(3) . . . . ?
N10 N9 C5 N8 175.94(16) . . . . ?
C1 N3 C2 N5 0.3(2) . . . . ?
C1 N3 C2 C3 177.06(17) . . . . ?
C1 N4 N5 C2 -0.1(2) . . . . ?
C2 N3 C1 N2 178.07(17) . . . . ?
C2 N3 C1 N4 -0.4(2) . . . . ?
C2 C3 C4 N6 84.5(2) . . . . ?
C2 C3 C4 N8 -88.2(2) . . . . ?
C4 N6 N7 C5 0.6(2) . . . . ?
C4 N8 C5 N7 1.2(2) . . . . ?
C4 N8 C5 N9 -175.06(16) . . . . ?
C5 N8 C4 N6 -0.9(2) . . . . ?
C5 N8 C4 C3 172.28(17) . . . . ?
C5 N9 N10 O3 -174.57(16) . . . . ?
C5 N9 N10 O4 5.4(3) . . . . ?
